data_2231246
loop_
_publ_author_name
'Betz, Richard'
'Gerber, Thomas'
'Hosten, Eric'
'Schalekamp, Henk'

_publ_section_title
;
 Pyridine-2,3-diamine
;
_journal_coeditor_code OM2449
_journal_issue 8
_journal_name_full 'Acta Crystallographica Section E'
_journal_page_first o2154
_journal_paper_doi 10.1107/S1600536811029412
_journal_volume 67
_journal_year 2011
_chemical_formula_iupac 'C5 H7 N3'
_chemical_formula_moiety 'C5 H7 N3'
_chemical_formula_sum 'C5 H7 N3'
_chemical_formula_weight 109.14
_chemical_name_common 2,3-Diaminopyridine
_chemical_name_systematic
;
Pyridine-2,3-diamine
;
_space_group_IT_number 106
_symmetry_cell_setting tetragonal
_symmetry_space_group_name_Hall 'P 4c -2ab'
_symmetry_space_group_name_H-M 'P 42 b c'
_atom_sites_solution_hydrogens geom
_atom_sites_solution_primary direct
_atom_sites_solution_secondary difmap
_audit_creation_method SHELXL-97
_cell_angle_alpha 90.00
_cell_angle_beta 90.00
_cell_angle_gamma 90.00
_cell_formula_units_Z 8
_cell_length_a 16.4670(3)
_cell_length_b 16.4670(3)
_cell_length_c 3.9064(12)
_cell_measurement_reflns_used 5917
_cell_measurement_temperature 200(2)
_cell_measurement_theta_max 28.29
_cell_measurement_theta_min 2.47
_cell_volume 1059.3(3)
_computing_cell_refinement 'SAINT (Bruker, 2010)'
_computing_data_collection 'APEX2 (Bruker, 2010)'
_computing_data_reduction 'SAINT (Bruker, 2010)'
_computing_molecular_graphics 'ORTEP-3 (Farrugia, 1997) and Mercury (Macrae <i>et al.</i>, 2008)'
_computing_publication_material 'SHELXL97 (Sheldrick, 2008) and PLATON (Spek, 2009)'
_computing_structure_refinement 'SHELXL97 (Sheldrick, 2008)'
_computing_structure_solution 'SHELXS97 (Sheldrick, 2008)'
_diffrn_ambient_temperature 200(2)
_diffrn_measured_fraction_theta_full 0.996
_diffrn_measured_fraction_theta_max 0.996
_diffrn_measurement_device_type 'Bruker APEXII CCD'
_diffrn_measurement_method '\f and \w'
_diffrn_radiation_monochromator graphite
_diffrn_radiation_source 'fine-focus sealed tube'
_diffrn_radiation_type MoK\a
_diffrn_radiation_wavelength 0.71073
_diffrn_reflns_av_R_equivalents 0.0474
_diffrn_reflns_av_sigmaI/netI 0.0179
_diffrn_reflns_limit_h_max 20
_diffrn_reflns_limit_h_min -21
_diffrn_reflns_limit_k_max 21
_diffrn_reflns_limit_k_min -21
_diffrn_reflns_limit_l_max 5
_diffrn_reflns_limit_l_min -5
_diffrn_reflns_number 9864
_diffrn_reflns_theta_full 28.28
_diffrn_reflns_theta_max 28.28
_diffrn_reflns_theta_min 1.75
_exptl_absorpt_coefficient_mu 0.091
_exptl_absorpt_correction_type none
_exptl_crystal_colour brown
_exptl_crystal_density_diffrn 1.369
_exptl_crystal_density_method 'not measured'
_exptl_crystal_description needle
_exptl_crystal_F_000 464
_exptl_crystal_size_max 0.478
_exptl_crystal_size_mid 0.156
_exptl_crystal_size_min 0.110
_refine_diff_density_max 0.234
_refine_diff_density_min -0.173
_refine_ls_extinction_method none
_refine_ls_goodness_of_fit_ref 1.099
_refine_ls_hydrogen_treatment mixed
_refine_ls_matrix_type full
_refine_ls_number_parameters 89
_refine_ls_number_reflns 754
_refine_ls_number_restraints 1
_refine_ls_restrained_S_all 1.098
_refine_ls_R_factor_all 0.0396
_refine_ls_R_factor_gt 0.0360
_refine_ls_shift/su_max 0.000
_refine_ls_shift/su_mean 0.000
_refine_ls_structure_factor_coef Fsqd
_refine_ls_weighting_details 'calc w=1/[\s^2^(Fo^2^)+(0.0428P)^2^+0.2489P] where P=(Fo^2^+2Fc^2^)/3'
_refine_ls_weighting_scheme calc
_refine_ls_wR_factor_gt 0.0807
_refine_ls_wR_factor_ref 0.0847
_reflns_number_gt 706
_reflns_number_total 754
_reflns_threshold_expression I>2\s(I)
_cod_data_source_file om2449.cif
_cod_data_source_block I
_cod_database_code 2231246
_cod_database_fobs_code 2231246

loop_
_symmetry_equiv_pos_as_xyz
'x, y, z'
'-y, x, z+1/2'
'-x, -y, z'
'y, -x, z+1/2'
'-x+1/2, y+1/2, z'
'-y+1/2, -x+1/2, z+1/2'
'x+1/2, -y+1/2, z'
'y+1/2, x+1/2, z+1/2'

loop_
_atom_site_type_symbol
_atom_site_label
_atom_site_fract_x
_atom_site_fract_y
_atom_site_fract_z
_atom_site_U_iso_or_equiv
_atom_site_adp_type
_atom_site_calc_flag
_atom_site_refinement_flags
_atom_site_occupancy
_atom_site_symmetry_multiplicity
N N1 0.20596(8) -0.05610(8) 0.9243(5) 0.0268(3) Uani d . 1 1
N N2 0.11296(8) 0.04458(9) 1.0621(5) 0.0271(3) Uani d . 1 1
H H21 0.1094(13) 0.0921(14) 1.156(8) 0.040(6) Uiso d . 1 1
H H22 0.0934(12) 0.0063(14) 1.184(7) 0.037(6) Uiso d . 1 1
N N3 0.21809(9) 0.16454(9) 0.7974(5) 0.0302(4) Uani d . 1 1
H H31 0.1677(13) 0.1730(12) 0.757(7) 0.033(5) Uiso d . 1 1
H H32 0.2471(12) 0.1946(12) 0.652(8) 0.038(6) Uiso d . 1 1
C C1 0.18758(9) 0.02266(9) 0.9286(5) 0.0225(4) Uani d . 1 1
C C2 0.23965(9) 0.08211(9) 0.7834(6) 0.0240(3) Uani d . 1 1
C C3 0.31167(10) 0.05570(10) 0.6425(5) 0.0283(4) Uani d . 1 1
H H3 0.3478 0.0938 0.5417 0.034 Uiso calc R 1 1
C C4 0.33173(10) -0.02631(11) 0.6469(6) 0.0307(4) Uani d . 1 1
H H4 0.3819 -0.0449 0.5556 0.037 Uiso calc R 1 1
C C5 0.27702(10) -0.07971(10) 0.7870(6) 0.0300(4) Uani d . 1 1
H H5 0.2900 -0.1359 0.7869 0.036 Uiso calc R 1 1

loop_
_atom_site_aniso_label
_atom_site_aniso_U_11
_atom_site_aniso_U_22
_atom_site_aniso_U_33
_atom_site_aniso_U_12
_atom_site_aniso_U_13
_atom_site_aniso_U_23
N1 0.0256(7) 0.0250(7) 0.0298(8) 0.0002(5) -0.0024(7) 0.0000(7)
N2 0.0250(7) 0.0249(7) 0.0315(8) -0.0003(5) 0.0025(6) -0.0013(7)
N3 0.0276(7) 0.0256(7) 0.0374(9) -0.0023(5) -0.0009(8) 0.0039(8)
C1 0.0214(7) 0.0252(7) 0.0209(8) -0.0013(5) -0.0042(7) -0.0005(7)
C2 0.0238(7) 0.0267(7) 0.0217(7) -0.0032(5) -0.0040(7) 0.0003(8)
C3 0.0261(8) 0.0357(8) 0.0231(8) -0.0065(6) -0.0014(8) 0.0009(8)
C4 0.0242(7) 0.0411(9) 0.0268(9) 0.0024(6) 0.0012(8) -0.0044(9)
C5 0.0288(8) 0.0278(8) 0.0334(9) 0.0045(6) -0.0023(10) -0.0021(9)

loop_
_atom_type_symbol
_atom_type_description
_atom_type_scat_dispersion_real
_atom_type_scat_dispersion_imag
_atom_type_scat_source
C C 0.0033 0.0016 'International Tables Vol C Tables 4.2.6.8 and 6.1.1.4'
H H 0.0000 0.0000 'International Tables Vol C Tables 4.2.6.8 and 6.1.1.4'
N N 0.0061 0.0033 'International Tables Vol C Tables 4.2.6.8 and 6.1.1.4'

loop_
_geom_angle_atom_site_label_1
_geom_angle_atom_site_label_2
_geom_angle_atom_site_label_3
_geom_angle
C1 N1 C5 118.97(15)
C1 N2 H21 117.1(15)
C1 N2 H22 110.7(14)
H21 N2 H22 114(2)
C2 N3 H31 113.3(13)
C2 N3 H32 112.2(14)
H31 N3 H32 108(2)
N1 C1 N2 117.44(15)
N1 C1 C2 121.95(15)
N2 C1 C2 120.49(14)
C3 C2 N3 122.57(16)
C3 C2 C1 117.50(14)
N3 C2 C1 119.89(16)
C2 C3 C4 120.41(16)
C2 C3 H3 119.8
C4 C3 H3 119.8
C5 C4 C3 118.11(16)
C5 C4 H4 120.9
C3 C4 H4 120.9
N1 C5 C4 123.03(15)
N1 C5 H5 118.5
C4 C5 H5 118.5

loop_
_geom_bond_atom_site_label_1
_geom_bond_atom_site_label_2
_geom_bond_distance
N1 C1 1.332(2)
N1 C5 1.345(2)
N2 C1 1.383(2)
N2 H21 0.87(2)
N2 H22 0.85(2)
N3 C2 1.404(2)
N3 H31 0.86(2)
N3 H32 0.89(3)
C1 C2 1.420(2)
C2 C3 1.378(2)
C3 C4 1.390(2)
C3 H3 0.9500
C4 C5 1.373(3)
C4 H4 0.9500
C5 H5 0.9500

loop_
_geom_hbond_atom_site_label_D
_geom_hbond_atom_site_label_H
_geom_hbond_atom_site_label_A
_geom_hbond_site_symmetry_A
_geom_hbond_distance_DH
_geom_hbond_distance_HA
_geom_hbond_distance_DA
_geom_hbond_angle_DHA
N2 H21 N1 2 0.87(2) 2.32(2) 3.153(2) 161.2(19)
N2 H22 N2 4 0.85(2) 2.58(2) 3.4369(16) 175.9(18)
N3 H31 N1 2_554 0.86(2) 2.32(2) 3.115(2) 156(2)
N3 H32 N3 6_554 0.89(3) 2.47(2) 3.359(2) 175(2)

loop_
_geom_torsion_atom_site_label_1
_geom_torsion_atom_site_label_2
_geom_torsion_atom_site_label_3
_geom_torsion_atom_site_label_4
_geom_torsion
C5 N1 C1 N2 178.05(17)
C5 N1 C1 C2 1.9(3)
N1 C1 C2 C3 -1.4(3)
N2 C1 C2 C3 -177.42(18)
N1 C1 C2 N3 -179.3(2)
N2 C1 C2 N3 4.7(3)
N3 C2 C3 C4 177.43(19)
C1 C2 C3 C4 -0.4(3)
C2 C3 C4 C5 1.6(3)
C1 N1 C5 C4 -0.6(3)
C3 C4 C5 N1 -1.1(3)

loop_
_cod_related_entry_id
_cod_related_entry_database
_cod_related_entry_code
1 ChemSpider 9562
